data_7700346
loop_
_publ_author_name
'Liu, Xiangyu'
'Ma, Xiufang'
'Yang, Jinhui'
'Luo, Shuchang'
'Wang, Zheng'
'Ferrando-Soria, Jes\'us'
'Ma, Yulong'
'Shi, Quan'
'Pardo, Emilio'

_publ_section_title
;
 Solvent-induced single-crystal-to-single-crystal transformation and
 tunable magnetic properties of 1D azido-Cu(ii) chains with a carboxylate
 bridge.
;
_journal_issue 30
_journal_name_full 'Dalton transactions (Cambridge, England : 2003)'
_journal_page_first 11268
_journal_page_last 11277
_journal_paper_doi 10.1039/c9dt02031d
_journal_volume 48
_journal_year 2019
_chemical_formula_moiety 'C8 H8 Cu N6 O3'
_chemical_formula_sum 'C8 H8 Cu N6 O3'
_chemical_formula_weight 299.74
_space_group_crystal_system triclinic
_space_group_IT_number 2
_space_group_name_Hall '-P 1'
_space_group_name_H-M_alt 'P -1'
_symmetry_space_group_name_Hall '-P 1'
_symmetry_space_group_name_H-M 'P -1'
_atom_sites_solution_hydrogens geom
_audit_creation_date 2019-06-05
_audit_creation_method
;
Olex2 1.2-beta
(compiled 2018.05.29 svn.r3508 for OlexSys, GUI svn.r5506)
;
_audit_update_record
;
2019-06-10 deposited with the CCDC.    2019-06-24 downloaded from the CCDC.
;
_cell_angle_alpha 106.52(2)
_cell_angle_beta 95.63(2)
_cell_angle_gamma 90.35(2)
_cell_formula_units_Z 2
_cell_length_a 6.409(8)
_cell_length_b 7.557(10)
_cell_length_c 13.189(17)
_cell_measurement_reflns_used 781
_cell_measurement_temperature 296(2)
_cell_measurement_theta_max 23.5174
_cell_measurement_theta_min 2.8134
_cell_volume 609.1(14)
_computing_molecular_graphics 'Olex2 (Dolomanov et al., 2009)'
_computing_publication_material 'Olex2 (Dolomanov et al., 2009)'
_computing_structure_refinement 'ShelXL (Sheldrick, 2015)'
_diffrn_ambient_temperature 296.15
_diffrn_detector 'Bruker APEX2 area detector'
_diffrn_detector_area_resol_mean 7.9
_diffrn_detector_type 'CCD area detector'
_diffrn_measured_fraction_theta_full 0.971
_diffrn_measured_fraction_theta_max 0.971
_diffrn_measurement_device 'three-circle diffractometer'
_diffrn_measurement_device_type 'Bruker SMART APEX2 area detector'
_diffrn_measurement_method '\w and \f scans'
_diffrn_radiation_monochromator 'mirror optics'
_diffrn_radiation_probe x-ray
_diffrn_radiation_type MoK\a
_diffrn_radiation_wavelength 0.71073
_diffrn_reflns_av_R_equivalents 0.0401
_diffrn_reflns_av_unetI/netI 0.1000
_diffrn_reflns_Laue_measured_fraction_full 0.971
_diffrn_reflns_Laue_measured_fraction_max 0.971
_diffrn_reflns_limit_h_max 6
_diffrn_reflns_limit_h_min -7
_diffrn_reflns_limit_k_max 8
_diffrn_reflns_limit_k_min -8
_diffrn_reflns_limit_l_max 15
_diffrn_reflns_limit_l_min -14
_diffrn_reflns_number 2890
_diffrn_reflns_point_group_measured_fraction_full 0.971
_diffrn_reflns_point_group_measured_fraction_max 0.971
_diffrn_reflns_theta_full 24.994
_diffrn_reflns_theta_max 24.994
_diffrn_reflns_theta_min 1.619
_diffrn_source 'microfocus sealed X-ray tube'
_diffrn_source_type 'Incoatec I\ms'
_exptl_absorpt_coefficient_mu 1.803
_exptl_absorpt_correction_T_max 0.852
_exptl_absorpt_correction_T_min 0.552
_exptl_absorpt_correction_type multi-scan
_exptl_absorpt_process_details 'SADABS; Bruker, 2000'
_exptl_crystal_colour green
_exptl_crystal_density_diffrn 1.634
_exptl_crystal_description flake
_exptl_crystal_F_000 302
_exptl_crystal_size_max 0.29
_exptl_crystal_size_mid 0.24
_exptl_crystal_size_min 0.14
_refine_diff_density_max 2.262
_refine_diff_density_min -1.078
_refine_diff_density_rms 0.198
_refine_ls_extinction_method none
_refine_ls_goodness_of_fit_ref 1.147
_refine_ls_hydrogen_treatment constr
_refine_ls_matrix_type full
_refine_ls_number_parameters 155
_refine_ls_number_reflns 2082
_refine_ls_number_restraints 12
_refine_ls_restrained_S_all 1.160
_refine_ls_R_factor_all 0.1300
_refine_ls_R_factor_gt 0.0915
_refine_ls_shift/su_max 0.000
_refine_ls_shift/su_mean 0.000
_refine_ls_structure_factor_coef Fsqd
_refine_ls_weighting_details 'w=1/[\s^2^(Fo^2^)+(0.1161P)^2^] where P=(Fo^2^+2Fc^2^)/3'
_refine_ls_weighting_scheme calc
_refine_ls_wR_factor_gt 0.2208
_refine_ls_wR_factor_ref 0.2374
_reflns_Friedel_coverage 0.000
_reflns_number_gt 1236
_reflns_number_total 2082
_reflns_threshold_expression 'I > 2\s(I)'
_cod_data_source_file c9dt02031d2.cif
_cod_data_source_block xb7308_0m
_cod_depositor_comments 'Adding full bibliography for 7700345--7700347.cif.'
_cod_database_code 7700346
_shelx_shelxl_version_number 2018/3
_shelx_space_group_comment
;
The symmetry employed for this shelxl refinement is uniquely defined
by the following loop, which should always be used as a source of
symmetry information in preference to the above space-group names.
They are only intended as comments.
;
_shelx_estimated_absorpt_t_max 0.786
_shelx_estimated_absorpt_t_min 0.623
_olex2_refinement_description
;
1. Fixed Uiso
 At 1.2 times of:
  All C(H) groups, All O(H) groups
 At 1.5 times of:
  All C(H,H,H) groups
2. Uiso/Uaniso restraints and constraints
Uanis(N6) \\sim Ueq, Uanis(N3) \\sim Ueq: with sigma of 0.01 and sigma for
terminal atoms of 0.02
3.a Ternary CH refined with riding coordinates:
 O3(H3)
3.b Aromatic/amide H refined with riding coordinates:
 C3(H3A), C4(H4), C6(H6), C7(H7)
3.c Fitted hexagon refined as free rotating group:
 C2(C3,C4,C5,C6,C7)
3.d Idealised Me refined as rotating group:
 C8(H8A,H8B,H8C)
;
_olex2_submission_special_instructions 'No special instructions were received'

loop_
_space_group_symop_operation_xyz
'x, y, z'
'-x, -y, -z'

loop_
_atom_site_label
_atom_site_type_symbol
_atom_site_fract_x
_atom_site_fract_y
_atom_site_fract_z
_atom_site_U_iso_or_equiv
_atom_site_adp_type
_atom_site_occupancy
_atom_site_site_symmetry_order
_atom_site_calc_flag
_atom_site_refinement_flags_posn
_atom_site_refinement_flags_adp
_atom_site_refinement_flags_occupancy
Cu1 Cu 0.000000 0.500000 0.500000 0.0323(5) Uani 1 2 d S T P
Cu2 Cu 0.500000 0.500000 0.500000 0.0324(5) Uani 1 2 d S T P
O1 O 0.0938(9) 0.7072(8) 0.6249(5) 0.0386(17) Uani 1 1 d . . .
O2 O 0.4535(9) 0.7040(9) 0.6214(5) 0.0402(17) Uani 1 1 d . . .
O3 O 0.2302(11) 0.6401(10) 0.3999(6) 0.0495(18) Uani 1 1 d . . .
H3 H 0.236853 0.774920 0.428700 0.059 Uiso 1 1 calc R . .
N1 N 0.2541(11) 0.3589(10) 0.5257(7) 0.041(2) Uani 1 1 d . . .
N2 N 0.2471(13) 0.1934(12) 0.4972(8) 0.055(3) Uani 1 1 d . . .
N3 N 0.2428(16) 0.0340(13) 0.4742(11) 0.093(4) Uani 1 1 d . U .
N4 N 0.364(2) 1.3372(18) 1.0536(9) 0.097(4) Uani 1 1 d . . .
N5 N 0.561(3) 1.394(2) 1.0979(12) 0.108(5) Uani 1 1 d . . .
N6 N 0.721(3) 1.442(2) 1.1411(14) 0.141(7) Uani 1 1 d . U .
C1 C 0.2804(16) 0.7672(13) 0.6607(8) 0.045(3) Uani 1 1 d . . .
C2 C 0.3050(10) 0.9213(9) 0.7627(5) 0.042(2) Uani 1 1 d . . .
C3 C 0.1309(8) 0.9852(10) 0.8156(6) 0.064(4) Uani 1 1 d G . .
H3A H -0.002050 0.935282 0.786654 0.077 Uiso 1 1 calc R . .
C4 C 0.1557(10) 1.1237(11) 0.9117(6) 0.082(5) Uani 1 1 d G . .
H4 H 0.039202 1.166411 0.947136 0.099 Uiso 1 1 calc R . .
C5 C 0.3544(12) 1.1983(10) 0.9550(5) 0.057(3) Uani 1 1 d G . .
C6 C 0.5285(9) 1.1344(10) 0.9021(6) 0.075(4) Uani 1 1 d G . .
H6 H 0.661463 1.184356 0.930978 0.090 Uiso 1 1 calc R . .
C7 C 0.5038(8) 0.9960(10) 0.8059(6) 0.059(3) Uani 1 1 d G . .
H7 H 0.620215 0.953227 0.770495 0.071 Uiso 1 1 calc R . .
C8 C 0.196(2) 0.588(2) 0.2866(10) 0.096(5) Uani 1 1 d . . .
H8A H 0.211932 0.457250 0.259067 0.143 Uiso 1 1 calc GR . .
H8B H 0.297249 0.652441 0.259656 0.143 Uiso 1 1 calc GR . .
H8C H 0.057433 0.619077 0.264972 0.143 Uiso 1 1 calc GR . .

loop_
_atom_site_aniso_label
_atom_site_aniso_U_11
_atom_site_aniso_U_22
_atom_site_aniso_U_33
_atom_site_aniso_U_23
_atom_site_aniso_U_13
_atom_site_aniso_U_12
Cu1 0.0409(11) 0.0135(8) 0.0360(10) -0.0036(7) 0.0050(7) 0.0042(7)
Cu2 0.0403(11) 0.0142(8) 0.0358(10) -0.0044(7) 0.0053(7) 0.0008(7)
O1 0.012(3) 0.031(4) 0.058(4) -0.011(3) 0.002(3) 0.001(3)
O2 0.012(3) 0.038(4) 0.060(4) -0.005(3) 0.013(3) 0.000(3)
O3 0.052(5) 0.037(4) 0.059(5) 0.014(3) 0.006(4) 0.008(3)
N1 0.019(4) 0.021(4) 0.082(6) 0.011(4) 0.009(4) 0.000(3)
N2 0.021(5) 0.031(5) 0.112(8) 0.014(5) 0.016(5) 0.001(4)
N3 0.065(7) 0.034(6) 0.178(11) 0.022(7) 0.026(7) 0.014(5)
N4 0.089(10) 0.092(10) 0.071(8) -0.025(7) -0.023(7) 0.002(7)
N5 0.146(15) 0.088(11) 0.101(11) 0.041(9) 0.015(10) 0.022(10)
N6 0.151(13) 0.106(11) 0.153(12) 0.047(9) -0.070(10) -0.053(10)
C1 0.038(7) 0.028(5) 0.065(7) 0.007(5) 0.010(5) 0.010(4)
C2 0.026(5) 0.038(6) 0.053(6) -0.003(5) 0.005(4) 0.010(4)
C3 0.033(7) 0.050(7) 0.080(8) -0.024(6) -0.004(6) 0.002(5)
C4 0.051(8) 0.065(9) 0.103(11) -0.028(8) 0.027(8) 0.008(7)
C5 0.061(8) 0.047(7) 0.048(7) -0.012(5) 0.002(6) 0.014(6)
C6 0.057(8) 0.067(9) 0.076(9) -0.017(7) -0.011(7) 0.003(7)
C7 0.023(6) 0.056(7) 0.083(9) -0.005(6) 0.008(5) 0.009(5)
C8 0.136(14) 0.092(12) 0.062(9) 0.031(8) 0.002(9) -0.005(10)

loop_
_atom_type_symbol
_atom_type_description
_atom_type_scat_dispersion_real
_atom_type_scat_dispersion_imag
_atom_type_scat_source
C C 0.0033 0.0016 'International Tables Vol C Tables 4.2.6.8 and 6.1.1.4'
H H 0.0000 0.0000 'International Tables Vol C Tables 4.2.6.8 and 6.1.1.4'
Cu Cu 0.3201 1.2651 'International Tables Vol C Tables 4.2.6.8 and 6.1.1.4'
N N 0.0061 0.0033 'International Tables Vol C Tables 4.2.6.8 and 6.1.1.4'
O O 0.0106 0.0060 'International Tables Vol C Tables 4.2.6.8 and 6.1.1.4'

loop_
_geom_angle_atom_site_label_1
_geom_angle_atom_site_label_2
_geom_angle_atom_site_label_3
_geom_angle
_geom_angle_site_symmetry_1
_geom_angle_site_symmetry_3
O1 Cu1 O1 180.0(3) . 2_566
O1 Cu1 O3 86.7(3) . .
O1 Cu1 O3 93.3(3) 2_566 .
O1 Cu1 N1 91.1(3) . .
O1 Cu1 N1 88.9(3) . 2_566
O1 Cu1 N1 91.1(3) 2_566 2_566
O1 Cu1 N1 88.9(3) 2_566 .
N1 Cu1 O3 84.4(3) . .
N1 Cu1 O3 95.6(3) 2_566 .
N1 Cu1 N1 180.0 . 2_566
O2 Cu2 O2 180.0 2_666 .
O2 Cu2 O3 94.5(3) 2_666 .
O2 Cu2 O3 85.5(3) . .
O2 Cu2 N1 89.6(3) . 2_666
O2 Cu2 N1 89.6(3) 2_666 .
O2 Cu2 N1 90.4(3) . .
O2 Cu2 N1 90.4(3) 2_666 2_666
N1 Cu2 O3 95.7(3) 2_666 .
N1 Cu2 O3 84.3(3) . .
N1 Cu2 N1 180.0 . 2_666
C1 O1 Cu1 128.3(6) . .
C1 O2 Cu2 130.9(6) . .
Cu1 O3 Cu2 80.0(2) . .
Cu1 O3 H3 110.4 . .
Cu2 O3 H3 110.4 . .
C8 O3 Cu1 119.2(7) . .
C8 O3 Cu2 123.2(8) . .
C8 O3 H3 110.4 . .
Cu1 N1 Cu2 106.0(4) . .
N2 N1 Cu1 120.3(7) . .
N2 N1 Cu2 120.3(6) . .
N3 N2 N1 177.1(14) . .
N5 N4 C5 114.0(12) . .
N6 N5 N4 175.5(19) . .
O1 C1 O2 127.3(9) . .
O1 C1 C2 116.3(8) . .
O2 C1 C2 116.3(8) . .
C3 C2 C1 120.3(6) . .
C3 C2 C7 120.0 . .
C7 C2 C1 119.7(6) . .
C2 C3 H3A 120.0 . .
C4 C3 C2 120.0 . .
C4 C3 H3A 120.0 . .
C3 C4 H4 120.0 . .
C3 C4 C5 120.0 . .
C5 C4 H4 120.0 . .
C4 C5 N4 115.8(7) . .
C6 C5 N4 124.2(7) . .
C6 C5 C4 120.0 . .
C5 C6 H6 120.0 . .
C7 C6 C5 120.0 . .
C7 C6 H6 120.0 . .
C2 C7 H7 120.0 . .
C6 C7 C2 120.0 . .
C6 C7 H7 120.0 . .
O3 C8 H8A 109.5 . .
O3 C8 H8B 109.5 . .
O3 C8 H8C 109.5 . .
H8A C8 H8B 109.5 . .
H8A C8 H8C 109.5 . .
H8B C8 H8C 109.5 . .

loop_
_geom_bond_atom_site_label_1
_geom_bond_atom_site_label_2
_geom_bond_distance
_geom_bond_site_symmetry_2
Cu1 O1 1.963(6) .
Cu1 O1 1.963(6) 2_566
Cu1 O3 2.490(7) .
Cu1 N1 2.006(8) 2_566
Cu1 N1 2.006(8) .
Cu2 O2 1.930(6) .
Cu2 O2 1.930(6) 2_666
Cu2 O3 2.495(8) .
Cu2 N1 2.007(7) 2_666
Cu2 N1 2.007(7) .
O1 C1 1.273(11) .
O2 C1 1.306(11) .
O3 H3 0.9800 .
O3 C8 1.426(13) .
N1 N2 1.198(11) .
N2 N3 1.155(11) .
N4 N5 1.354(19) .
N4 C5 1.415(12) .
N5 N6 1.126(18) .
C1 C2 1.502(11) .
C2 C3 1.3900 .
C2 C7 1.3900 .
C3 H3A 0.9300 .
C3 C4 1.3900 .
C4 H4 0.9300 .
C4 C5 1.3900 .
C5 C6 1.3900 .
C6 H6 0.9300 .
C6 C7 1.3900 .
C7 H7 0.9300 .
C8 H8A 0.9600 .
C8 H8B 0.9600 .
C8 H8C 0.9600 .

loop_
_geom_hbond_atom_site_label_D
_geom_hbond_atom_site_label_H
_geom_hbond_atom_site_label_A
_geom_hbond_distance_DH
_geom_hbond_distance_HA
_geom_hbond_distance_DA
_geom_hbond_angle_DHA
_geom_hbond_site_symmetry_A
_geom_hbond_publ_flag
O3 H3 N3 0.98 1.88 2.855(12) 175.9 1_565 yes

loop_
_geom_torsion_atom_site_label_1
_geom_torsion_atom_site_label_2
_geom_torsion_atom_site_label_3
_geom_torsion_atom_site_label_4
_geom_torsion
Cu1 O1 C1 O2 0.4(16)
Cu1 O1 C1 C2 -176.1(6)
Cu2 O2 C1 O1 -1.3(16)
Cu2 O2 C1 C2 175.2(6)
O1 C1 C2 C3 3.1(11)
O1 C1 C2 C7 -179.1(7)
O2 C1 C2 C3 -173.8(7)
O2 C1 C2 C7 4.0(11)
N4 C5 C6 C7 179.3(10)
N5 N4 C5 C4 174.1(10)
N5 N4 C5 C6 -5.3(16)
C1 C2 C3 C4 177.9(8)
C1 C2 C7 C6 -177.9(8)
C2 C3 C4 C5 0.0
C3 C2 C7 C6 0.0
C3 C4 C5 N4 -179.4(10)
C3 C4 C5 C6 0.0
C4 C5 C6 C7 0.0
C5 C6 C7 C2 0.0
C7 C2 C3 C4 0.0
